data_4327055
loop_
_publ_author_name
'Brenda A. Frazier'
'Erika R. Bartholomew'
'Peter T. Wolczanski'
'Serena DeBeer'
'Mitk\'el Santiago-Berrios'
'Hector D. Abru\~na'
'Emil B. Lobkovsky'
'Suzanne C. Bart'
'Susanne Mossin'
'Karsten Meyer'
'Thomas R. Cundari'

_publ_section_title
;
 Synthesis and Characterization of (smif)2Mn (n= 0, M = V, Cr, Mn, Fe, Co,
 Ni, Ru; n= +1, M = Cr, Mn, Co, Rh, Ir; smif
 =1,3-di-(2-pyridyl)-2-azaallyl)
;
_journal_name_full 'Inorganic Chemistry'
_journal_page_first 12414
_journal_page_last 12436
_journal_paper_doi 10.1021/ic200376f
_journal_volume 50
_journal_year 2011
_chemical_formula_moiety 'C24 H20 Cr N6, C F3 O3 S, C4 H8 O'
_chemical_formula_sum 'C29 H28 Cr F3 N6 O4 S'
_chemical_formula_weight 665.63
_chemical_name_systematic
; 
 ? 
;
_space_group_IT_number 2
_symmetry_cell_setting triclinic
_symmetry_space_group_name_Hall '-P 1'
_symmetry_space_group_name_H-M 'P -1'
_atom_sites_solution_hydrogens geom
_atom_sites_solution_primary direct
_atom_sites_solution_secondary difmap
_audit_creation_method SHELXL-97
_cell_angle_alpha 86.978(3)
_cell_angle_beta 76.027(3)
_cell_angle_gamma 80.361(3)
_cell_formula_units_Z 2
_cell_length_a 8.7769(4)
_cell_length_b 12.5575(6)
_cell_length_c 15.6932(7)
_cell_measurement_reflns_used 3281
_cell_measurement_temperature 173(2)
_cell_measurement_theta_max 24.00
_cell_measurement_theta_min 2.42
_cell_volume 1654.63(13)
_computing_cell_refinement 'Bruker SAINT+'
_computing_data_collection 'Bruker APEX2'
_computing_data_reduction 'Bruker SAINT+'
_computing_molecular_graphics 'Bruker SHELXTL'
_computing_publication_material 'Bruker SHELXTL'
_computing_structure_refinement 'SHELXL-97 (Sheldrick, 1997)'
_computing_structure_solution 'SHELXS-97 (Sheldrick, 1990)'
_diffrn_ambient_temperature 173(2)
_diffrn_measured_fraction_theta_full 0.998
_diffrn_measured_fraction_theta_max 0.998
_diffrn_measurement_device_type 'Bruker X8 APEX II diffractometer'
_diffrn_measurement_method 'phi and omega scans'
_diffrn_radiation_monochromator graphite
_diffrn_radiation_source 'fine-focus sealed tube'
_diffrn_radiation_type MoK\a
_diffrn_radiation_wavelength 0.71073
_diffrn_reflns_av_R_equivalents 0.0540
_diffrn_reflns_av_sigmaI/netI 0.0576
_diffrn_reflns_limit_h_max 10
_diffrn_reflns_limit_h_min -10
_diffrn_reflns_limit_k_max 14
_diffrn_reflns_limit_k_min -14
_diffrn_reflns_limit_l_max 18
_diffrn_reflns_limit_l_min -18
_diffrn_reflns_number 23529
_diffrn_reflns_theta_full 24.71
_diffrn_reflns_theta_max 24.71
_diffrn_reflns_theta_min 1.34
_exptl_absorpt_coefficient_mu 0.467
_exptl_absorpt_correction_T_max 0.9884
_exptl_absorpt_correction_T_min 0.8726
_exptl_absorpt_correction_type multi-scan
_exptl_absorpt_process_details SADABS
_exptl_crystal_density_diffrn 1.336
_exptl_crystal_description plate
_exptl_crystal_F_000 686
_exptl_crystal_size_max 0.30
_exptl_crystal_size_mid 0.10
_exptl_crystal_size_min 0.03
_platon_squeeze_details
;
;
_refine_diff_density_max 0.423
_refine_diff_density_min -0.337
_refine_diff_density_rms 0.057
_refine_ls_extinction_method none
_refine_ls_goodness_of_fit_ref 1.075
_refine_ls_hydrogen_treatment riding
_refine_ls_matrix_type full
_refine_ls_number_parameters 430
_refine_ls_number_reflns 5637
_refine_ls_number_restraints 19
_refine_ls_restrained_S_all 1.085
_refine_ls_R_factor_all 0.0677
_refine_ls_R_factor_gt 0.0482
_refine_ls_shift/su_max 0.010
_refine_ls_shift/su_mean 0.002
_refine_ls_structure_factor_coef Fsqd
_refine_ls_weighting_details 'calc w=1/[\s^2^(Fo^2^)+(0.0583P)^2^+0.0687P] where P=(Fo^2^+2Fc^2^)/3'
_refine_ls_weighting_scheme calc
_refine_ls_wR_factor_gt 0.1135
_refine_ls_wR_factor_ref 0.1208
_reflns_number_gt 4220
_reflns_number_total 5637
_reflns_threshold_expression >2sigma(I)
_cod_data_source_file ic200376f_si_002_4.cif
_cod_data_source_block bf15
_cod_database_code 4327055

loop_
_symmetry_equiv_pos_as_xyz
'x, y, z'
'-x, -y, -z'

loop_
_atom_site_label
_atom_site_type_symbol
_atom_site_fract_x
_atom_site_fract_y
_atom_site_fract_z
_atom_site_U_iso_or_equiv
_atom_site_adp_type
_atom_site_occupancy
_atom_site_symmetry_multiplicity
_atom_site_calc_flag
_atom_site_refinement_flags
_atom_site_disorder_assembly
_atom_site_disorder_group
Cr1 Cr 0.36552(5) 0.14713(4) 0.26601(3) 0.02439(16) Uani 1 1 d . . .
N1 N 0.6007(3) 0.08711(19) 0.22489(14) 0.0257(5) Uani 1 1 d . . .
N2 N 0.3571(3) -0.01027(18) 0.28621(14) 0.0249(5) Uani 1 1 d . . .
N3 N 0.1278(3) 0.15387(19) 0.31541(15) 0.0272(6) Uani 1 1 d . . .
N4 N 0.3905(2) 0.18106(19) 0.38662(15) 0.0261(5) Uani 1 1 d . . .
N5 N 0.3857(3) 0.30271(19) 0.24786(16) 0.0289(6) Uani 1 1 d . . .
N6 N 0.3389(3) 0.16745(19) 0.14056(15) 0.0277(6) Uani 1 1 d . . .
C1 C 0.7222(3) 0.1422(3) 0.19477(19) 0.0322(7) Uani 1 1 d . . .
H1A H 0.6995 0.2187 0.1903 0.039 Uiso 1 1 calc R . .
C2 C 0.8771(3) 0.0927(3) 0.1703(2) 0.0394(8) Uani 1 1 d . . .
H2A H 0.9601 0.1339 0.1485 0.047 Uiso 1 1 calc R . .
C3 C 0.9107(4) -0.0190(3) 0.1778(2) 0.0401(8) Uani 1 1 d . . .
H3A H 1.0175 -0.0550 0.1621 0.048 Uiso 1 1 calc R . .
C4 C 0.7884(3) -0.0771(3) 0.20824(19) 0.0329(7) Uani 1 1 d . . .
H4A H 0.8102 -0.1535 0.2138 0.039 Uiso 1 1 calc R . .
C5 C 0.6314(3) -0.0229(2) 0.23092(17) 0.0252(6) Uani 1 1 d . . .
C6 C 0.4967(3) -0.0748(2) 0.26328(18) 0.0287(7) Uani 1 1 d . . .
H6A H 0.5056 -0.1512 0.2683 0.034 Uiso 1 1 calc R . .
C7 C 0.2138(3) -0.0346(2) 0.32402(19) 0.0326(7) Uani 1 1 d . . .
H7A H 0.1969 -0.1069 0.3382 0.039 Uiso 1 1 calc R . .
C8 C 0.0878(3) 0.0546(2) 0.34180(19) 0.0304(7) Uani 1 1 d . . .
C9 C -0.0701(4) 0.0464(3) 0.3843(2) 0.0427(8) Uani 1 1 d . . .
H9A H -0.0989 -0.0219 0.4042 0.051 Uiso 1 1 calc R . .
C10 C -0.1818(4) 0.1373(3) 0.3969(2) 0.0506(9) Uani 1 1 d . . .
H10A H -0.2886 0.1323 0.4261 0.061 Uiso 1 1 calc R . .
C11 C -0.1407(4) 0.2373(3) 0.3672(2) 0.0439(8) Uani 1 1 d . . .
H11A H -0.2187 0.3006 0.3741 0.053 Uiso 1 1 calc R . .
C12 C 0.0142(3) 0.2420(3) 0.32815(19) 0.0336(7) Uani 1 1 d . . .
H12A H 0.0437 0.3103 0.3090 0.040 Uiso 1 1 calc R . .
C13 C 0.3774(3) 0.1182(3) 0.45901(19) 0.0309(7) Uani 1 1 d . . .
H13A H 0.3572 0.0467 0.4557 0.037 Uiso 1 1 calc R . .
C14 C 0.3919(3) 0.1528(3) 0.5372(2) 0.0386(8) Uani 1 1 d . . .
H14A H 0.3802 0.1066 0.5875 0.046 Uiso 1 1 calc R . .
C15 C 0.4238(4) 0.2563(3) 0.5424(2) 0.0440(9) Uani 1 1 d . . .
H15A H 0.4364 0.2811 0.5961 0.053 Uiso 1 1 calc R . .
C16 C 0.4370(4) 0.3219(3) 0.4707(2) 0.0403(8) Uani 1 1 d . . .
H16A H 0.4592 0.3929 0.4736 0.048 Uiso 1 1 calc R . .
C17 C 0.4175(3) 0.2842(2) 0.3911(2) 0.0304(7) Uani 1 1 d . . .
C18 C 0.4176(3) 0.3488(2) 0.3147(2) 0.0337(7) Uani 1 1 d . . .
H18A H 0.4391 0.4208 0.3112 0.040 Uiso 1 1 calc R . .
C19 C 0.3738(3) 0.3435(2) 0.1692(2) 0.0344(7) Uani 1 1 d . . .
H19A H 0.3850 0.4163 0.1531 0.041 Uiso 1 1 calc R . .
C20 C 0.3437(3) 0.2717(3) 0.11094(19) 0.0339(7) Uani 1 1 d . . .
C21 C 0.3213(4) 0.3004(3) 0.0267(2) 0.0446(9) Uani 1 1 d . . .
H21A H 0.3215 0.3729 0.0063 0.054 Uiso 1 1 calc R . .
C22 C 0.2991(4) 0.2239(3) -0.0256(2) 0.0503(9) Uani 1 1 d . . .
H22A H 0.2851 0.2428 -0.0830 0.060 Uiso 1 1 calc R . .
C23 C 0.2971(4) 0.1185(3) 0.0051(2) 0.0456(9) Uani 1 1 d . . .
H23A H 0.2818 0.0644 -0.0308 0.055 Uiso 1 1 calc R . .
C24 C 0.3177(3) 0.0934(3) 0.08810(19) 0.0338(7) Uani 1 1 d . . .
H24A H 0.3168 0.0211 0.1091 0.041 Uiso 1 1 calc R . .
O1T O 0.2704(3) 0.8417(2) 0.10821(17) 0.0565(7) Uani 1 1 d . . .
C1T C 0.2404(5) 0.8228(3) 0.0279(3) 0.0643(11) Uani 1 1 d . . .
H1TA H 0.3383 0.8215 -0.0196 0.077 Uiso 1 1 calc R . .
H1TB H 0.1576 0.8803 0.0141 0.077 Uiso 1 1 calc R . .
C2T C 0.1856(7) 0.7171(4) 0.0358(4) 0.1018(18) Uani 1 1 d . . .
H2TA H 0.0681 0.7263 0.0544 0.122 Uiso 1 1 calc R . .
H2TB H 0.2211 0.6790 -0.0209 0.122 Uiso 1 1 calc R . .
C3T C 0.2576(7) 0.6571(4) 0.1026(4) 0.0975(17) Uani 1 1 d . . .
H3TA H 0.3590 0.6109 0.0755 0.117 Uiso 1 1 calc R . .
H3TB H 0.1847 0.6116 0.1394 0.117 Uiso 1 1 calc R . .
C4T C 0.2850(5) 0.7459(3) 0.1555(3) 0.0702(12) Uani 1 1 d . . .
H4TA H 0.2059 0.7525 0.2126 0.084 Uiso 1 1 calc R . .
H4TB H 0.3926 0.7292 0.1670 0.084 Uiso 1 1 calc R . .
S1 S 0.31191(13) 0.43859(8) -0.23714(7) 0.0436(4) Uani 0.882(3) 1 d PD A 1
O1S O 0.2785(4) 0.3318(2) -0.22953(19) 0.0560(8) Uani 0.882(3) 1 d PD A 1
O2S O 0.4298(3) 0.4554(3) -0.1916(2) 0.0679(10) Uani 0.882(3) 1 d PD A 1
O3S O 0.3186(5) 0.4901(4) -0.3238(3) 0.0544(12) Uani 0.882(3) 1 d PD A 1
C1S C 0.1339(8) 0.5185(3) -0.1735(2) 0.0426(11) Uani 0.882(3) 1 d PD A 1
F1 F 0.1031(5) 0.4804(3) -0.0902(2) 0.0696(11) Uani 0.882(3) 1 d PD A 1
F2 F 0.1532(7) 0.6200(4) -0.1712(4) 0.0951(18) Uani 0.882(3) 1 d PD A 1
F3 F 0.0083(3) 0.5180(2) -0.20533(19) 0.0684(8) Uani 0.882(3) 1 d PD A 1
S1' S 0.2299(10) 0.4340(6) -0.2653(5) 0.042(3) Uiso 0.118(3) 1 d PD A 2
O1S' O 0.201(3) 0.3325(14) -0.2482(16) 0.063(8) Uiso 0.118(3) 1 d PD A 2
O2S' O 0.359(2) 0.4716(19) -0.3256(15) 0.005(5) Uiso 0.118(3) 1 d PD A 2
O3S' O 0.071(3) 0.492(3) -0.281(3) 0.23(3) Uiso 0.118(3) 1 d PD A 2
C1S' C 0.191(3) 0.5193(18) -0.1696(15) 0.09(3) Uiso 0.118(3) 1 d PD A 2
F1' F 0.071(3) 0.484(3) -0.1103(17) 0.059(10) Uiso 0.118(3) 1 d PD A 2
F2' F 0.1455(17) 0.6268(13) -0.1731(11) 0.000(4) Uiso 0.118(3) 1 d PD A 2
F3' F 0.318(3) 0.516(2) -0.138(2) 0.157(13) Uiso 0.118(3) 1 d PD A 2

loop_
_atom_site_aniso_label
_atom_site_aniso_U_11
_atom_site_aniso_U_22
_atom_site_aniso_U_33
_atom_site_aniso_U_23
_atom_site_aniso_U_13
_atom_site_aniso_U_12
Cr1 0.0229(3) 0.0251(3) 0.0259(3) 0.0009(2) -0.00716(19) -0.00401(19)
N1 0.0246(12) 0.0287(14) 0.0256(13) -0.0014(11) -0.0084(10) -0.0052(10)
N2 0.0234(12) 0.0281(14) 0.0252(13) 0.0020(11) -0.0085(10) -0.0064(10)
N3 0.0240(12) 0.0301(14) 0.0266(13) 0.0012(11) -0.0063(10) -0.0021(11)
N4 0.0207(12) 0.0284(14) 0.0282(14) -0.0028(11) -0.0038(10) -0.0035(10)
N5 0.0244(12) 0.0285(14) 0.0328(15) 0.0033(12) -0.0065(11) -0.0034(11)
N6 0.0262(13) 0.0303(15) 0.0275(14) 0.0054(11) -0.0085(11) -0.0062(11)
C1 0.0277(16) 0.0341(18) 0.0352(18) 0.0028(14) -0.0078(13) -0.0069(14)
C2 0.0278(16) 0.050(2) 0.042(2) 0.0015(17) -0.0061(14) -0.0125(15)
C3 0.0272(16) 0.051(2) 0.039(2) -0.0114(17) -0.0076(14) 0.0041(15)
C4 0.0315(16) 0.0350(18) 0.0325(18) -0.0070(14) -0.0117(14) 0.0018(14)
C5 0.0298(15) 0.0267(17) 0.0203(15) -0.0010(13) -0.0096(12) -0.0024(13)
C6 0.0339(17) 0.0221(16) 0.0324(17) -0.0022(13) -0.0128(14) -0.0029(13)
C7 0.0340(17) 0.0257(17) 0.0412(19) 0.0050(14) -0.0118(14) -0.0108(14)
C8 0.0250(15) 0.0369(19) 0.0295(17) 0.0045(14) -0.0062(13) -0.0074(14)
C9 0.0313(17) 0.048(2) 0.048(2) 0.0127(17) -0.0065(15) -0.0133(16)
C10 0.0256(17) 0.062(3) 0.059(2) 0.005(2) -0.0015(16) -0.0079(17)
C11 0.0297(17) 0.043(2) 0.055(2) -0.0028(18) -0.0063(16) 0.0021(15)
C12 0.0301(16) 0.0348(18) 0.0354(18) 0.0014(15) -0.0092(14) -0.0024(14)
C13 0.0285(16) 0.0348(18) 0.0297(18) 0.0020(14) -0.0073(13) -0.0057(13)
C14 0.0337(17) 0.055(2) 0.0255(17) -0.0030(16) -0.0055(14) -0.0051(16)
C15 0.0392(19) 0.058(2) 0.038(2) -0.0175(18) -0.0123(15) -0.0057(17)
C16 0.0367(18) 0.039(2) 0.048(2) -0.0147(17) -0.0148(16) -0.0025(15)
C17 0.0228(15) 0.0307(18) 0.0365(18) -0.0077(15) -0.0051(13) -0.0009(13)
C18 0.0328(17) 0.0235(17) 0.045(2) -0.0057(15) -0.0083(15) -0.0041(13)
C19 0.0369(17) 0.0249(17) 0.041(2) 0.0091(15) -0.0097(15) -0.0070(14)
C20 0.0301(16) 0.040(2) 0.0313(18) 0.0073(15) -0.0080(14) -0.0060(14)
C21 0.050(2) 0.047(2) 0.038(2) 0.0161(17) -0.0151(16) -0.0088(17)
C22 0.053(2) 0.066(3) 0.037(2) 0.0133(19) -0.0213(17) -0.0112(19)
C23 0.045(2) 0.062(3) 0.035(2) -0.0026(18) -0.0136(16) -0.0130(18)
C24 0.0351(17) 0.0372(19) 0.0301(18) 0.0035(15) -0.0087(14) -0.0087(14)
O1T 0.0543(15) 0.0497(16) 0.0650(18) -0.0019(14) -0.0169(13) -0.0022(12)
C1T 0.061(3) 0.070(3) 0.056(3) -0.003(2) -0.009(2) 0.001(2)
C2T 0.145(5) 0.084(4) 0.105(4) -0.008(3) -0.073(4) -0.034(4)
C3T 0.127(4) 0.054(3) 0.129(5) 0.013(3) -0.053(4) -0.034(3)
C4T 0.091(3) 0.049(3) 0.076(3) 0.006(2) -0.036(3) -0.006(2)
S1 0.0471(7) 0.0372(6) 0.0456(7) 0.0068(5) -0.0094(5) -0.0088(5)
O1S 0.078(2) 0.0325(17) 0.057(2) 0.0022(13) -0.0155(18) -0.0099(15)
O2S 0.0538(18) 0.079(2) 0.082(2) 0.0222(19) -0.0399(18) -0.0165(17)
O3S 0.058(3) 0.050(3) 0.049(2) 0.0040(17) 0.000(2) -0.010(2)
C1S 0.058(3) 0.037(3) 0.037(3) 0.0050(19) -0.010(2) -0.024(2)
F1 0.090(2) 0.078(2) 0.0356(17) 0.0084(15) -0.0059(19) -0.0145(18)
F2 0.147(4) 0.044(2) 0.096(3) -0.0107(16) -0.027(2) -0.0168(19)
F3 0.0443(14) 0.0713(18) 0.091(2) 0.0100(15) -0.0212(14) -0.0076(12)

loop_
_atom_type_symbol
_atom_type_description
_atom_type_scat_dispersion_real
_atom_type_scat_dispersion_imag
_atom_type_scat_source
C C 0.0033 0.0016 'International Tables Vol C Tables 4.2.6.8 and 6.1.1.4'
H H 0.0000 0.0000 'International Tables Vol C Tables 4.2.6.8 and 6.1.1.4'
Cr Cr 0.3209 0.6236 'International Tables Vol C Tables 4.2.6.8 and 6.1.1.4'
F F 0.0171 0.0103 'International Tables Vol C Tables 4.2.6.8 and 6.1.1.4'
N N 0.0061 0.0033 'International Tables Vol C Tables 4.2.6.8 and 6.1.1.4'
O O 0.0106 0.0060 'International Tables Vol C Tables 4.2.6.8 and 6.1.1.4'
S S 0.1246 0.1234 'International Tables Vol C Tables 4.2.6.8 and 6.1.1.4'

loop_
_geom_angle_atom_site_label_1
_geom_angle_atom_site_label_2
_geom_angle_atom_site_label_3
_geom_angle
N5 Cr1 N2 176.72(9)
N5 Cr1 N3 102.13(9)
N2 Cr1 N3 80.51(9)
N5 Cr1 N1 97.02(9)
N2 Cr1 N1 80.30(9)
N3 Cr1 N1 160.80(10)
N5 Cr1 N4 80.45(9)
N2 Cr1 N4 97.69(9)
N3 Cr1 N4 89.81(9)
N1 Cr1 N4 92.10(8)
N5 Cr1 N6 80.42(10)
N2 Cr1 N6 101.50(9)
N3 Cr1 N6 92.20(9)
N1 Cr1 N6 92.25(9)
N4 Cr1 N6 160.77(10)
C1 N1 C5 119.3(2)
C1 N1 Cr1 128.0(2)
C5 N1 Cr1 112.74(17)
C6 N2 C7 129.7(3)
C6 N2 Cr1 115.08(19)
C7 N2 Cr1 115.16(19)
C12 N3 C8 119.6(2)
C12 N3 Cr1 128.0(2)
C8 N3 Cr1 112.30(17)
C13 N4 C17 119.1(2)
C13 N4 Cr1 128.7(2)
C17 N4 Cr1 112.14(18)
C18 N5 C19 129.7(3)
C18 N5 Cr1 114.9(2)
C19 N5 Cr1 115.3(2)
C24 N6 C20 119.8(2)
C24 N6 Cr1 128.0(2)
C20 N6 Cr1 112.21(19)
N1 C1 C2 122.7(3)
C1 C2 C3 118.7(3)
C4 C3 C2 119.6(3)
C3 C4 C5 119.6(3)
N1 C5 C4 120.1(3)
N1 C5 C6 115.7(2)
C4 C5 C6 124.2(3)
N2 C6 C5 116.2(3)
N2 C7 C8 115.7(3)
N3 C8 C9 119.5(3)
N3 C8 C7 116.1(2)
C9 C8 C7 124.4(3)
C10 C9 C8 119.4(3)
C9 C10 C11 120.6(3)
C12 C11 C10 118.1(3)
N3 C12 C11 122.8(3)
N4 C13 C14 122.6(3)
C13 C14 C15 119.2(3)
C16 C15 C14 119.6(3)
C15 C16 C17 119.7(3)
N4 C17 C16 119.8(3)
N4 C17 C18 116.3(3)
C16 C17 C18 123.9(3)
N5 C18 C17 115.9(3)
N5 C19 C20 115.9(3)
N6 C20 C21 119.5(3)
N6 C20 C19 116.1(3)
C21 C20 C19 124.4(3)
C22 C21 C20 119.8(3)
C21 C22 C23 119.8(3)
C24 C23 C22 118.9(3)
N6 C24 C23 122.2(3)
C4T O1T C1T 109.9(3)
O1T C1T C2T 106.6(3)
C3T C2T C1T 105.2(4)
C2T C3T C4T 102.7(4)
O1T C4T C3T 108.4(4)
O1S S1 O3S 115.6(2)
O1S S1 O2S 113.6(2)
O3S S1 O2S 117.6(2)
O1S S1 C1S 104.7(2)
O3S S1 C1S 100.2(2)
O2S S1 C1S 102.0(2)
F3 C1S F1 108.6(5)
F3 C1S F2 107.1(5)
F1 C1S F2 107.8(4)
F3 C1S S1 112.9(3)
F1 C1S S1 109.5(4)
F2 C1S S1 110.7(4)
O1S' S1' O2S' 129.2(14)
O1S' S1' O3S' 101.9(17)
O2S' S1' O3S' 110.5(18)
O1S' S1' C1S' 115.4(13)
O2S' S1' C1S' 104.6(13)
O3S' S1' C1S' 87.0(16)
F1' C1S' F3' 112(2)
F1' C1S' F2' 104(2)
F3' C1S' F2' 99.8(19)
F1' C1S' S1' 106.1(17)
F3' C1S' S1' 112(2)
F2' C1S' S1' 122.4(18)

loop_
_geom_bond_atom_site_label_1
_geom_bond_atom_site_label_2
_geom_bond_distance
Cr1 N5 1.991(2)
Cr1 N2 1.996(2)
Cr1 N3 2.032(2)
Cr1 N1 2.033(2)
Cr1 N4 2.032(2)
Cr1 N6 2.036(2)
N1 C1 1.344(4)
N1 C5 1.366(3)
N2 C6 1.331(3)
N2 C7 1.333(3)
N3 C12 1.347(3)
N3 C8 1.367(4)
N4 C13 1.342(4)
N4 C17 1.363(4)
N5 C18 1.332(4)
N5 C19 1.333(4)
N6 C24 1.337(4)
N6 C20 1.370(4)
C1 C2 1.368(4)
C2 C3 1.389(4)
C3 C4 1.375(4)
C4 C5 1.401(4)
C5 C6 1.419(4)
C7 C8 1.423(4)
C8 C9 1.404(4)
C9 C10 1.363(4)
C10 C11 1.390(5)
C11 C12 1.360(4)
C13 C14 1.365(4)
C14 C15 1.385(4)
C15 C16 1.353(5)
C16 C17 1.416(4)
C17 C18 1.412(4)
C19 C20 1.414(4)
C20 C21 1.402(4)
C21 C22 1.364(5)
C22 C23 1.386(5)
C23 C24 1.371(4)
O1T C4T 1.383(4)
O1T C1T 1.388(4)
C1T C2T 1.475(6)
C2T C3T 1.464(6)
C3T C4T 1.508(6)
S1 O1S 1.414(3)
S1 O3S 1.467(4)
S1 O2S 1.439(3)
S1 C1S 1.809(5)
C1S F3 1.317(7)
C1S F1 1.348(5)
C1S F2 1.317(5)
S1' O1S' 1.342(15)
S1' O2S' 1.422(16)
S1' O3S' 1.535(18)
S1' C1S' 1.823(17)
C1S' F1' 1.347(18)
C1S' F3' 1.314(19)
C1S' F2' 1.343(18)

loop_
_platon_squeeze_void_nr
_platon_squeeze_void_average_x
_platon_squeeze_void_average_y
_platon_squeeze_void_average_z
_platon_squeeze_void_volume
_platon_squeeze_void_count_electrons
_platon_squeeze_void_content
1 0.000 0.500 0.500 249 83 ' '
